data_2223123
loop_
_publ_author_name
'Saeed, Sohail'
'Rashid, Naghmana'
'Hussain, Rizwan'
'Jones, Peter G.'

_publ_section_title
;
 1-(Benzothiazol-2-yl)-3-(4-nitrobenzoyl)thiourea
;
_journal_coeditor_code IM2131
_journal_issue 9
_journal_name_full 'Acta Crystallographica Section E'
_journal_page_first o2106
_journal_paper_doi 10.1107/S1600536809030803
_journal_volume 65
_journal_year 2009
_chemical_formula_iupac 'C15 H10 N4 O3 S2'
_chemical_formula_moiety 'C15 H10 N4 O3 S2'
_chemical_formula_sum 'C15 H10 N4 O3 S2'
_chemical_formula_weight 358.39
_chemical_name_systematic
;
1-(Benzothiazol-2-yl)-3-(4-nitrobenzoyl)thiourea
;
_space_group_IT_number 14
_symmetry_cell_setting monoclinic
_symmetry_space_group_name_Hall '-P 2yn'
_symmetry_space_group_name_H-M 'P 1 21/n 1'
_atom_sites_solution_hydrogens geom
_atom_sites_solution_primary direct
_atom_sites_solution_secondary difmap
_audit_creation_method SHELXL-97
_cell_angle_alpha 90.00
_cell_angle_beta 96.446(4)
_cell_angle_gamma 90.00
_cell_formula_units_Z 4
_cell_length_a 7.1596(3)
_cell_length_b 17.9071(5)
_cell_length_c 11.5768(4)
_cell_measurement_reflns_used 21284
_cell_measurement_temperature 100(2)
_cell_measurement_theta_max 75.6862
_cell_measurement_theta_min 3.8348
_cell_volume 1474.85(9)
_computing_cell_refinement
;
CrysAlis Pro (Oxford Diffraction, 2009)
;
_computing_data_collection
;
CrysAlis Pro (Oxford Diffraction, 2009)
;
_computing_data_reduction
;
CrysAlis Pro (Oxford Diffraction, 2009)
;
_computing_molecular_graphics 'XP (Siemens, 1994)'
_computing_publication_material 'SHELXL97 (Sheldrick, 2008)'
_computing_structure_refinement 'SHELXL97 (Sheldrick, 2008)'
_computing_structure_solution 'SHELXS97 (Sheldrick, 2008)'
_diffrn_ambient_temperature 100(2)
_diffrn_detector_area_resol_mean 10.3543
_diffrn_measured_fraction_theta_full 0.993
_diffrn_measured_fraction_theta_max 0.987
_diffrn_measurement_device_type 'Oxford Diffraction Xcalibur Nova A'
_diffrn_measurement_method \w
_diffrn_radiation_monochromator mirror
_diffrn_radiation_source 'Nova (Cu) X-ray Source'
_diffrn_radiation_type CuK\a
_diffrn_radiation_wavelength 1.54184
_diffrn_reflns_av_R_equivalents 0.0395
_diffrn_reflns_av_sigmaI/netI 0.0142
_diffrn_reflns_limit_h_max 9
_diffrn_reflns_limit_h_min -8
_diffrn_reflns_limit_k_max 22
_diffrn_reflns_limit_k_min -22
_diffrn_reflns_limit_l_max 14
_diffrn_reflns_limit_l_min -14
_diffrn_reflns_number 30943
_diffrn_reflns_theta_full 72.50
_diffrn_reflns_theta_max 75.93
_diffrn_reflns_theta_min 4.57
_exptl_absorpt_coefficient_mu 3.498
_exptl_absorpt_correction_T_max 1.00000
_exptl_absorpt_correction_T_min 0.68228
_exptl_absorpt_correction_type multi-scan
_exptl_absorpt_process_details '(CrysAlis Pro; Oxford Diffraction, 2009)'
_exptl_crystal_colour yellow
_exptl_crystal_density_diffrn 1.614
_exptl_crystal_density_method 'not measured'
_exptl_crystal_description lath
_exptl_crystal_F_000 736
_exptl_crystal_size_max 0.20
_exptl_crystal_size_mid 0.10
_exptl_crystal_size_min 0.05
_refine_diff_density_max 0.281
_refine_diff_density_min -0.245
_refine_ls_extinction_method none
_refine_ls_goodness_of_fit_ref 1.055
_refine_ls_hydrogen_treatment mixed
_refine_ls_matrix_type full
_refine_ls_number_parameters 225
_refine_ls_number_reflns 3026
_refine_ls_number_restraints 0
_refine_ls_restrained_S_all 1.055
_refine_ls_R_factor_all 0.0300
_refine_ls_R_factor_gt 0.0285
_refine_ls_shift/su_max 0.001
_refine_ls_shift/su_mean 0.000
_refine_ls_structure_factor_coef Fsqd
_refine_ls_weighting_details 'calc w=1/[\s^2^(Fo^2^)+(0.0427P)^2^+0.7178P] where P=(Fo^2^+2Fc^2^)/3'
_refine_ls_weighting_scheme calc
_refine_ls_wR_factor_gt 0.0767
_refine_ls_wR_factor_ref 0.0778
_reflns_number_gt 2834
_reflns_number_total 3026
_reflns_threshold_expression I>2\s(I)
_cod_data_source_file im2131.cif
_cod_data_source_block I
_cod_original_sg_symbol_H-M 'P 21/n'
_cod_database_code 2223123
_cod_database_fobs_code 2223123

loop_
_symmetry_equiv_pos_as_xyz
'x, y, z'
'-x+1/2, y+1/2, -z+1/2'
'-x, -y, -z'
'x-1/2, -y-1/2, z-1/2'

loop_
_atom_site_type_symbol
_atom_site_label
_atom_site_fract_x
_atom_site_fract_y
_atom_site_fract_z
_atom_site_U_iso_or_equiv
_atom_site_adp_type
_atom_site_calc_flag
_atom_site_refinement_flags
_atom_site_occupancy
_atom_site_disorder_assembly
_atom_site_disorder_group
S S1 0.53606(4) 0.470055(17) 0.84776(3) 0.01726(10) Uani d . 1 . .
C C2 0.44766(17) 0.43337(7) 0.71218(11) 0.0165(3) Uani d . 1 . .
N N3 0.45826(16) 0.36156(6) 0.69808(10) 0.0194(2) Uani d . 1 . .
C C3A 0.54057(19) 0.32891(8) 0.80022(12) 0.0190(3) Uani d . 1 . .
C C4 0.5778(2) 0.25256(8) 0.81532(13) 0.0232(3) Uani d . 1 . .
H H4 0.5452 0.2182 0.7538 0.028 Uiso calc R 1 . .
C C5 0.6629(2) 0.22814(8) 0.92178(13) 0.0248(3) Uani d . 1 . .
H H5 0.6894 0.1765 0.9331 0.030 Uiso calc R 1 . .
C C6 0.7108(2) 0.27842(8) 1.01331(12) 0.0234(3) Uani d . 1 . .
H H6 0.7681 0.2602 1.0859 0.028 Uiso calc R 1 . .
C C7 0.67605(19) 0.35414(8) 0.99963(12) 0.0209(3) Uani d . 1 . .
H H7 0.7094 0.3883 1.0614 0.025 Uiso calc R 1 . .
C C7A 0.59024(18) 0.37870(7) 0.89188(12) 0.0178(3) Uani d . 1 . .
S S2 0.43025(6) 0.610190(19) 0.71210(3) 0.02877(12) Uani d . 1 . .
N N1 0.36489(16) 0.47552(6) 0.61966(10) 0.0173(2) Uani d . 1 . .
H H01 0.316(3) 0.4498(11) 0.5646(16) 0.029(5) Uiso d . 1 . .
N N2 0.25433(16) 0.57570(6) 0.50564(10) 0.0179(2) Uani d . 1 . .
H H02 0.260(3) 0.6224(11) 0.5014(16) 0.028(5) Uiso d . 1 . .
N N4 -0.17337(16) 0.67589(7) 0.00397(10) 0.0215(2) Uani d . 1 . .
O O1 0.15674(15) 0.46515(5) 0.42156(8) 0.0227(2) Uani d . 1 . .
O O2 -0.20909(16) 0.74281(6) 0.00649(9) 0.0300(3) Uani d . 1 . .
O O3 -0.19731(17) 0.63730(6) -0.08377(9) 0.0314(3) Uani d . 1 . .
C C8 0.34765(18) 0.55045(7) 0.61124(12) 0.0183(3) Uani d . 1 . .
C C9 0.16239(18) 0.53355(7) 0.41710(11) 0.0174(3) Uani d . 1 . .
C C10 0.07004(18) 0.57425(7) 0.31352(11) 0.0168(3) Uani d . 1 . .
C C11 0.04521(19) 0.65149(7) 0.30881(12) 0.0194(3) Uani d . 1 . .
H H11 0.0855 0.6812 0.3749 0.023 Uiso calc R 1 . .
C C12 -0.03826(19) 0.68511(8) 0.20783(12) 0.0200(3) Uani d . 1 . .
H H12 -0.0567 0.7376 0.2040 0.024 Uiso calc R 1 . .
C C13 -0.09376(18) 0.64017(7) 0.11316(11) 0.0177(3) Uani d . 1 . .
C C14 -0.07437(19) 0.56315(8) 0.11565(11) 0.0188(3) Uani d . 1 . .
H H14 -0.1166 0.5338 0.0495 0.023 Uiso calc R 1 . .
C C15 0.00793(19) 0.53013(7) 0.21676(12) 0.0186(3) Uani d . 1 . .
H H15 0.0224 0.4774 0.2207 0.022 Uiso calc R 1 . .

loop_
_atom_site_aniso_label
_atom_site_aniso_U_11
_atom_site_aniso_U_22
_atom_site_aniso_U_33
_atom_site_aniso_U_12
_atom_site_aniso_U_13
_atom_site_aniso_U_23
S1 0.01993(17) 0.01434(16) 0.01670(17) 0.00078(11) -0.00157(12) 0.00075(10)
C2 0.0163(6) 0.0159(6) 0.0173(6) -0.0001(5) 0.0017(5) 0.0013(5)
N3 0.0218(6) 0.0165(6) 0.0194(5) 0.0011(4) -0.0001(4) 0.0017(4)
C3A 0.0190(6) 0.0186(7) 0.0192(6) 0.0002(5) 0.0017(5) 0.0028(5)
C4 0.0278(7) 0.0171(7) 0.0240(7) 0.0003(5) 0.0005(6) 0.0008(5)
C5 0.0277(7) 0.0180(7) 0.0284(7) 0.0024(5) 0.0022(6) 0.0072(6)
C6 0.0237(7) 0.0235(7) 0.0222(7) 0.0015(5) -0.0001(5) 0.0076(5)
C7 0.0205(7) 0.0224(7) 0.0192(6) 0.0001(5) -0.0002(5) 0.0018(5)
C7A 0.0161(6) 0.0164(6) 0.0209(6) 0.0011(5) 0.0021(5) 0.0023(5)
S2 0.0467(2) 0.01438(18) 0.02184(19) -0.00151(14) -0.01103(15) 0.00050(12)
N1 0.0206(6) 0.0145(5) 0.0159(5) 0.0002(4) -0.0023(4) 0.0008(4)
N2 0.0224(6) 0.0122(5) 0.0183(5) 0.0002(4) -0.0014(4) 0.0016(4)
N4 0.0201(6) 0.0226(6) 0.0206(6) -0.0019(4) -0.0025(4) 0.0037(5)
O1 0.0314(5) 0.0138(4) 0.0214(5) 0.0004(4) -0.0037(4) 0.0006(4)
O2 0.0372(6) 0.0211(5) 0.0294(6) 0.0048(4) -0.0073(5) 0.0060(4)
O3 0.0439(7) 0.0301(6) 0.0182(5) -0.0027(5) -0.0059(4) -0.0006(4)
C8 0.0190(6) 0.0174(6) 0.0182(6) 0.0002(5) 0.0012(5) 0.0023(5)
C9 0.0177(6) 0.0168(6) 0.0179(6) 0.0006(5) 0.0027(5) 0.0000(5)
C10 0.0156(6) 0.0162(6) 0.0186(6) -0.0008(5) 0.0019(5) 0.0008(5)
C11 0.0220(7) 0.0160(6) 0.0190(6) -0.0003(5) -0.0024(5) -0.0019(5)
C12 0.0215(6) 0.0149(6) 0.0227(7) 0.0008(5) -0.0015(5) 0.0002(5)
C13 0.0162(6) 0.0194(6) 0.0168(6) 0.0001(5) -0.0007(5) 0.0026(5)
C14 0.0191(6) 0.0194(6) 0.0178(6) -0.0012(5) 0.0011(5) -0.0018(5)
C15 0.0204(6) 0.0143(6) 0.0210(7) -0.0006(5) 0.0015(5) -0.0005(5)

loop_
_atom_type_symbol
_atom_type_description
_atom_type_scat_dispersion_real
_atom_type_scat_dispersion_imag
_atom_type_scat_source
C C 0.0181 0.0091 'International Tables Vol C Tables 4.2.6.8 and 6.1.1.4'
H H 0.0000 0.0000 'International Tables Vol C Tables 4.2.6.8 and 6.1.1.4'
N N 0.0311 0.0180 'International Tables Vol C Tables 4.2.6.8 and 6.1.1.4'
O O 0.0492 0.0322 'International Tables Vol C Tables 4.2.6.8 and 6.1.1.4'
S S 0.3331 0.5567 'International Tables Vol C Tables 4.2.6.8 and 6.1.1.4'

loop_
_geom_angle_atom_site_label_1
_geom_angle_atom_site_label_2
_geom_angle_atom_site_label_3
_geom_angle_site_symmetry_1
_geom_angle_site_symmetry_3
_geom_angle
_geom_angle_publ_flag
C7A S1 C2 . . 87.52(6) ?
N3 C2 N1 . . 117.86(12) ?
N3 C2 S1 . . 117.58(10) ?
N1 C2 S1 . . 124.55(10) ?
C2 N3 C3A . . 109.55(11) ?
N3 C3A C4 . . 125.00(13) ?
N3 C3A C7A . . 115.09(12) ?
C4 C3A C7A . . 119.89(12) ?
C5 C4 C3A . . 118.59(13) ?
C4 C5 C6 . . 121.06(13) ?
C7 C6 C5 . . 121.08(13) ?
C6 C7 C7A . . 117.75(13) ?
C7 C7A C3A . . 121.62(12) ?
C7 C7A S1 . . 128.12(11) ?
C3A C7A S1 . . 110.23(10) ?
C8 N1 C2 . . 128.62(12) ?
C9 N2 C8 . . 127.82(11) ?
O3 N4 O2 . . 124.13(12) ?
O3 N4 C13 . . 118.13(11) ?
O2 N4 C13 . . 117.74(11) ?
N1 C8 N2 . . 114.50(12) ?
N1 C8 S2 . . 124.95(10) ?
N2 C8 S2 . . 120.54(10) ?
O1 C9 N2 . . 122.03(12) ?
O1 C9 C10 . . 120.50(12) ?
N2 C9 C10 . . 117.47(11) ?
C11 C10 C15 . . 120.00(12) ?
C11 C10 C9 . . 123.96(12) ?
C15 C10 C9 . . 116.03(11) ?
C12 C11 C10 . . 120.24(12) ?
C13 C12 C11 . . 118.26(12) ?
C12 C13 C14 . . 122.94(12) ?
C12 C13 N4 . . 118.49(12) ?
C14 C13 N4 . . 118.56(12) ?
C15 C14 C13 . . 118.37(12) ?
C14 C15 C10 . . 120.15(12) ?
C5 C4 H4 . . 120.7 ?
C3A C4 H4 . . 120.7 ?
C4 C5 H5 . . 119.5 ?
C6 C5 H5 . . 119.5 ?
C7 C6 H6 . . 119.5 ?
C5 C6 H6 . . 119.5 ?
C6 C7 H7 . . 121.1 ?
C7A C7 H7 . . 121.1 ?
C8 N1 H01 . . 117.8(13) ?
C2 N1 H01 . . 113.5(13) ?
C9 N2 H02 . . 121.6(13) ?
C8 N2 H02 . . 110.6(13) ?
C12 C11 H11 . . 119.9 ?
C10 C11 H11 . . 119.9 ?
C13 C12 H12 . . 120.9 ?
C11 C12 H12 . . 120.9 ?
C15 C14 H14 . . 120.8 ?
C13 C14 H14 . . 120.8 ?
C14 C15 H15 . . 119.9 ?
C10 C15 H15 . . 119.9 ?

loop_
_geom_bond_atom_site_label_1
_geom_bond_atom_site_label_2
_geom_bond_site_symmetry_2
_geom_bond_distance
_geom_bond_publ_flag
S1 C7A . 1.7443(13) ?
S1 C2 . 1.7529(13) ?
C2 N3 . 1.2994(18) ?
C2 N1 . 1.3877(17) ?
N3 C3A . 1.3896(17) ?
C3A C4 . 1.4002(19) ?
C3A C7A . 1.4009(19) ?
C4 C5 . 1.383(2) ?
C5 C6 . 1.403(2) ?
C6 C7 . 1.385(2) ?
C7 C7A . 1.3982(18) ?
S2 C8 . 1.6439(14) ?
N1 C8 . 1.3499(17) ?
N2 C9 . 1.3791(17) ?
N2 C8 . 1.4007(17) ?
N4 O3 . 1.2246(16) ?
N4 O2 . 1.2264(16) ?
N4 C13 . 1.4731(16) ?
O1 C9 . 1.2269(16) ?
C9 C10 . 1.4927(18) ?
C10 C11 . 1.3949(19) ?
C10 C15 . 1.4017(19) ?
C11 C12 . 1.3890(18) ?
C12 C13 . 1.3815(19) ?
C13 C14 . 1.3863(19) ?
C14 C15 . 1.3828(19) ?
C4 H4 . 0.9500 ?
C5 H5 . 0.9500 ?
C6 H6 . 0.9500 ?
C7 H7 . 0.9500 ?
N1 H01 . 0.832(19) ?
N2 H02 . 0.84(2) ?
C11 H11 . 0.9500 ?
C12 H12 . 0.9500 ?
C14 H14 . 0.9500 ?
C15 H15 . 0.9500 ?

loop_
_geom_hbond_atom_site_label_D
_geom_hbond_atom_site_label_H
_geom_hbond_atom_site_label_A
_geom_hbond_site_symmetry_A
_geom_hbond_distance_DH
_geom_hbond_distance_HA
_geom_hbond_distance_DA
_geom_hbond_angle_DHA
N1 H01 O1 . 0.83(2) 1.92(2) 2.598(2) 138(2)
N2 H02 O2 4_676 0.84(2) 2.42(2) 3.261(2) 175(2)
C5 H5 O1 4_666 0.95 2.55 3.462(2) 161.0
C11 H11 O2 4_676 0.95 2.41 3.318(2) 158.8
C12 H12 S2 4_575 0.95 2.73 3.6730(10) 172.8
C7 H7 S2 3_667 0.95 2.91 3.5630(10) 127.0

loop_
_geom_torsion_atom_site_label_1
_geom_torsion_atom_site_label_2
_geom_torsion_atom_site_label_3
_geom_torsion_atom_site_label_4
_geom_torsion_site_symmetry_1
_geom_torsion_site_symmetry_2
_geom_torsion_site_symmetry_3
_geom_torsion_site_symmetry_4
_geom_torsion
_geom_torsion_publ_flag
C7A S1 C2 N3 . . . . -1.03(11) ?
C7A S1 C2 N1 . . . . 177.99(12) ?
N1 C2 N3 C3A . . . . -178.55(11) ?
S1 C2 N3 C3A . . . . 0.54(15) ?
C2 N3 C3A C4 . . . . -178.51(13) ?
C2 N3 C3A C7A . . . . 0.44(16) ?
N3 C3A C4 C5 . . . . 179.12(13) ?
C7A C3A C4 C5 . . . . 0.2(2) ?
C3A C4 C5 C6 . . . . 0.3(2) ?
C4 C5 C6 C7 . . . . -0.6(2) ?
C5 C6 C7 C7A . . . . 0.5(2) ?
C6 C7 C7A C3A . . . . 0.0(2) ?
C6 C7 C7A S1 . . . . -177.83(11) ?
N3 C3A C7A C7 . . . . -179.35(12) ?
C4 C3A C7A C7 . . . . -0.3(2) ?
N3 C3A C7A S1 . . . . -1.19(15) ?
C4 C3A C7A S1 . . . . 177.82(11) ?
C2 S1 C7A C7 . . . . 179.17(13) ?
C2 S1 C7A C3A . . . . 1.17(10) ?
N3 C2 N1 C8 . . . . -175.86(13) ?
S1 C2 N1 C8 . . . . 5.1(2) ?
C2 N1 C8 N2 . . . . -179.42(12) ?
C2 N1 C8 S2 . . . . 1.9(2) ?
C9 N2 C8 N1 . . . . 7.7(2) ?
C9 N2 C8 S2 . . . . -173.54(11) ?
C8 N2 C9 O1 . . . . -1.8(2) ?
C8 N2 C9 C10 . . . . 178.80(12) ?
O1 C9 C10 C11 . . . . 169.88(13) ?
N2 C9 C10 C11 . . . . -10.69(19) ?
O1 C9 C10 C15 . . . . -10.64(19) ?
N2 C9 C10 C15 . . . . 168.79(12) ?
C15 C10 C11 C12 . . . . -1.0(2) ?
C9 C10 C11 C12 . . . . 178.44(12) ?
C10 C11 C12 C13 . . . . -0.5(2) ?
C11 C12 C13 C14 . . . . 1.8(2) ?
C11 C12 C13 N4 . . . . -176.88(12) ?
O3 N4 C13 C12 . . . . 169.77(12) ?
O2 N4 C13 C12 . . . . -9.23(19) ?
O3 N4 C13 C14 . . . . -8.94(19) ?
O2 N4 C13 C14 . . . . 172.05(12) ?
C12 C13 C14 C15 . . . . -1.4(2) ?
N4 C13 C14 C15 . . . . 177.23(12) ?
C13 C14 C15 C10 . . . . -0.2(2) ?
C11 C10 C15 C14 . . . . 1.4(2) ?
C9 C10 C15 C14 . . . . -178.12(12) ?

loop_
_cod_related_entry_id
_cod_related_entry_database
_cod_related_entry_code
1 ChemSpider 13013645
